data_4332100
loop_
_publ_author_name
'Zhong, Chang'
'Zhao, Min'
'Goslinski, Tomasz'
'Stern, Charlotte'
'Barrett, Anthony G. M.'
'Hoffman, Brian M.'

_publ_section_title
;
 Porphyrazines Peripherally Functionalized with Hybrid Ligands as
 Molecular Scaffolds for Bimetallic Metal-Ion Coordination
;
_journal_issue 10
_journal_name_full 'Inorganic Chemistry'
_journal_page_first 3983
_journal_page_last 3989
_journal_paper_doi 10.1021/ic052169p
_journal_volume 45
_journal_year 2006
_chemical_formula_sum 'C51 H59 Cl Cu Mn N11 O2'
_chemical_formula_weight 1012.02
_chemical_name_systematic
; 
 ? 
;
_space_group_IT_number 2
_symmetry_cell_setting triclinic
_symmetry_space_group_name_Hall '-P 1'
_symmetry_space_group_name_H-M 'P -1'
_atom_sites_solution_hydrogens geom
_atom_sites_solution_primary direct
_atom_sites_solution_secondary difmap
_audit_creation_method SHELXL-97
_cell_angle_alpha 65.0239(17)
_cell_angle_beta 88.1190(19)
_cell_angle_gamma 75.6332(18)
_cell_formula_units_Z 2
_cell_length_a 10.0989(12)
_cell_length_b 16.4065(19)
_cell_length_c 18.618(2)
_cell_measurement_temperature 153(2)
_cell_volume 2699.7(5)
_computing_cell_refinement 'Bruker SMART'
_computing_data_collection 'Bruker SMART'
_computing_data_reduction 'Bruker SAINT'
_computing_molecular_graphics 'Bruker SHELXTL'
_computing_publication_material 'Bruker SHELXTL'
_computing_structure_refinement 'SHELXL-97 (Sheldrick, 1997)'
_computing_structure_solution 'SHELXS-97 (Sheldrick, 1990)'
_diffrn_ambient_temperature 153(2)
_diffrn_measured_fraction_theta_full 0.887
_diffrn_measured_fraction_theta_max 0.887
_diffrn_measurement_device_type 'CCD area detector'
_diffrn_measurement_method 'omega scans'
_diffrn_radiation_monochromator graphite
_diffrn_radiation_source 'fine-focus sealed tube'
_diffrn_radiation_type MoK\a
_diffrn_radiation_wavelength 0.71073
_diffrn_reflns_av_R_equivalents 0.0510
_diffrn_reflns_av_sigmaI/netI 0.0779
_diffrn_reflns_limit_h_max 13
_diffrn_reflns_limit_h_min -13
_diffrn_reflns_limit_k_max 21
_diffrn_reflns_limit_k_min -21
_diffrn_reflns_limit_l_max 23
_diffrn_reflns_limit_l_min -24
_diffrn_reflns_number 24891
_diffrn_reflns_theta_full 28.88
_diffrn_reflns_theta_max 28.88
_diffrn_reflns_theta_min 1.42
_exptl_absorpt_coefficient_mu 0.725
_exptl_absorpt_correction_T_max 0.9352
_exptl_absorpt_correction_T_min 0.7919
_exptl_absorpt_correction_type integration
_exptl_crystal_colour dark
_exptl_crystal_density_diffrn 1.245
_exptl_crystal_density_meas 0
_exptl_crystal_density_method 'not measured'
_exptl_crystal_description block
_exptl_crystal_F_000 1058
_exptl_crystal_size_max 0.430
_exptl_crystal_size_mid 0.136
_exptl_crystal_size_min 0.112
_refine_diff_density_max 1.025
_refine_diff_density_min -0.469
_refine_diff_density_rms 0.094
_refine_ls_extinction_method none
_refine_ls_goodness_of_fit_ref 0.885
_refine_ls_hydrogen_treatment mixed
_refine_ls_matrix_type full
_refine_ls_number_parameters 603
_refine_ls_number_reflns 12596
_refine_ls_number_restraints 0
_refine_ls_restrained_S_all 0.885
_refine_ls_R_factor_all 0.1108
_refine_ls_R_factor_gt 0.0595
_refine_ls_shift/su_max 0.004
_refine_ls_shift/su_mean 0.000
_refine_ls_structure_factor_coef Fsqd
_refine_ls_weighting_details 'calc w=1/[\s^2^(Fo^2^)+(0.0986P)^2^+0.0000P] where P=(Fo^2^+2Fc^2^)/3'
_refine_ls_weighting_scheme calc
_refine_ls_wR_factor_gt 0.1502
_refine_ls_wR_factor_ref 0.1679
_reflns_number_gt 6749
_reflns_number_total 12596
_reflns_threshold_expression >2sigma(I)
_cod_data_source_file ic052169psup1.cif
_cod_data_source_block s49n
_cod_depositor_comments
;
The following automatic conversions were performed:

'_symmetry_cell_setting' value 'Triclinic' changed to 'triclinic'
according to /home/saulius/struct/CIF-dictionaries/cif_core.dic
dictionary named 'cif_core.dic' version 2.4.2 from 2011-04-26.

Automatic conversion script
Id: cif_fix_values 1891 2012-01-12 08:04:46Z andrius 
;
_cod_original_sg_symbol_H-M P-1
_cod_database_code 4332100

loop_
_symmetry_equiv_pos_as_xyz
'x, y, z'
'-x, -y, -z'

loop_
_atom_site_label
_atom_site_type_symbol
_atom_site_fract_x
_atom_site_fract_y
_atom_site_fract_z
_atom_site_U_iso_or_equiv
_atom_site_adp_type
_atom_site_occupancy
_atom_site_symmetry_multiplicity
_atom_site_calc_flag
_atom_site_refinement_flags
_atom_site_disorder_assembly
_atom_site_disorder_group
Cu1 Cu -0.35309(4) 1.01966(3) 0.10877(2) 0.04590(14) Uani 1 1 d . . .
Mn1 Mn 0.21547(5) 0.75280(3) 0.03868(3) 0.04388(15) Uani 1 1 d . . .
Cl1 Cl 0.08613(8) 0.64188(6) 0.06345(6) 0.0587(2) Uani 1 1 d . . .
O1 O -0.4318(2) 1.03017(18) 0.19824(14) 0.0565(6) Uani 1 1 d . . .
O2 O -0.3155(3) 1.06924(17) -0.12125(15) 0.0643(7) Uani 1 1 d . . .
N1 N 0.0670(3) 0.84527(17) 0.05341(16) 0.0438(6) Uani 1 1 d . . .
N2 N 0.2931(3) 0.71404(19) 0.14584(17) 0.0486(7) Uani 1 1 d . . .
N3 N 0.3949(3) 0.6915(2) 0.01748(18) 0.0529(7) Uani 1 1 d . A .
N4 N 0.1732(3) 0.82214(19) -0.07458(17) 0.0484(7) Uani 1 1 d . A .
N5 N 0.1090(3) 0.79521(19) 0.19561(16) 0.0478(7) Uani 1 1 d . . .
N6 N 0.5129(3) 0.6105(2) 0.1484(2) 0.0693(9) Uani 1 1 d . A .
N7 N 0.3645(3) 0.7454(2) -0.1253(2) 0.0620(8) Uani 1 1 d . A .
N8 N -0.0463(3) 0.92801(18) -0.07947(16) 0.0446(6) Uani 1 1 d . . .
N9 N -0.5056(3) 1.10899(19) 0.02896(18) 0.0498(7) Uani 1 1 d . . .
N10 N -0.1856(3) 0.92884(18) 0.16830(16) 0.0452(6) Uani 1 1 d . . .
N11 N -0.2729(3) 1.00934(18) 0.01589(16) 0.0435(6) Uani 1 1 d . . .
C1 C -0.0390(3) 0.9073(2) -0.0029(2) 0.0445(7) Uani 1 1 d . . .
C2 C -0.1456(3) 0.9469(2) 0.03656(19) 0.0422(7) Uani 1 1 d . . .
C3 C -0.1002(3) 0.9049(2) 0.11615(19) 0.0431(7) Uani 1 1 d . . .
C4 C 0.0334(3) 0.8434(2) 0.1262(2) 0.0450(7) Uani 1 1 d . . .
C5 C 0.2310(3) 0.7382(2) 0.2032(2) 0.0498(8) Uani 1 1 d . . .
C6 C 0.3197(4) 0.6918(3) 0.2769(2) 0.0580(9) Uani 1 1 d . . .
C7 C 0.4337(4) 0.6371(3) 0.2633(2) 0.0653(10) Uani 1 1 d . . .
C8 C 0.4162(3) 0.6517(3) 0.1818(2) 0.0558(9) Uani 1 1 d . . .
C9 C 0.5019(4) 0.6319(3) 0.0726(3) 0.0679(11) Uani 1 1 d . . .
C10A C 0.6179(5) 0.6110(4) 0.0267(4) 0.0580(10) Uani 0.648(3) 1 d P A 1
C11A C 0.5738(6) 0.6494(4) -0.0505(4) 0.0580(10) Uani 0.648(3) 1 d P A 1
C10B C 0.5886(10) 0.5615(8) 0.0441(8) 0.0580(10) Uani 0.352(3) 1 d P A 2
C11B C 0.5493(11) 0.6029(8) -0.0356(8) 0.0580(10) Uani 0.352(3) 1 d P A 2
C12 C 0.4332(4) 0.6949(3) -0.0554(3) 0.0658(11) Uani 1 1 d . . .
C13 C 0.2427(4) 0.8045(3) -0.1341(2) 0.0525(9) Uani 1 1 d . . .
C14 C 0.1668(4) 0.8617(3) -0.2098(2) 0.0549(9) Uani 1 1 d . A .
C15 C 0.0477(4) 0.9139(2) -0.1973(2) 0.0517(8) Uani 1 1 d . . .
C16 C 0.0532(3) 0.8896(2) -0.1123(2) 0.0469(8) Uani 1 1 d . A .
C17 C 0.2885(4) 0.7101(3) 0.3484(2) 0.0707(11) Uani 1 1 d . . .
H17A H 0.3221 0.6515 0.3969 0.085 Uiso 1 1 calc R . .
H17B H 0.1879 0.7315 0.3489 0.085 Uiso 1 1 calc R . .
C18 C 0.3560(6) 0.7847(3) 0.3498(3) 0.0892(15) Uani 1 1 d . . .
H18A H 0.4569 0.7614 0.3531 0.107 Uiso 1 1 calc R . .
H18B H 0.3276 0.8418 0.2994 0.107 Uiso 1 1 calc R . .
C19 C 0.3175(7) 0.8088(4) 0.4184(3) 0.117(2) Uani 1 1 d . . .
H19A H 0.2177 0.8328 0.4150 0.175 Uiso 1 1 calc R . .
H19B H 0.3620 0.8563 0.4166 0.175 Uiso 1 1 calc R . .
H19C H 0.3476 0.7529 0.4685 0.175 Uiso 1 1 calc R . .
C20 C 0.5596(5) 0.5748(3) 0.3188(3) 0.0887(15) Uani 1 1 d . . .
H20A H 0.6423 0.5877 0.2908 0.106 Uiso 1 1 calc R . .
H20B H 0.5596 0.5900 0.3649 0.106 Uiso 1 1 calc R . .
C21 C 0.5673(8) 0.4767(5) 0.3473(5) 0.139(3) Uani 1 1 d . . .
H21A H 0.6572 0.4402 0.3776 0.167 Uiso 1 1 calc R . .
H21B H 0.5629 0.4624 0.3009 0.167 Uiso 1 1 calc R . .
C22 C 0.4543(11) 0.4454(5) 0.4000(5) 0.199(4) Uani 1 1 d . . .
H22A H 0.3652 0.4878 0.3742 0.298 Uiso 1 1 calc R . .
H22B H 0.4698 0.4461 0.4514 0.298 Uiso 1 1 calc R . .
H22C H 0.4553 0.3821 0.4084 0.298 Uiso 1 1 calc R . .
C23A C 0.7573(6) 0.5518(4) 0.0669(4) 0.0703(11) Uani 0.648(3) 1 d P A 1
H23A H 0.8279 0.5779 0.0332 0.084 Uiso 0.648(3) 1 calc PR A 1
H23B H 0.7680 0.5555 0.1181 0.084 Uiso 0.648(3) 1 calc PR A 1
C24A C 0.7830(6) 0.4528(5) 0.0826(5) 0.0703(11) Uani 0.648(3) 1 d P A 1
H24A H 0.7741 0.4469 0.0323 0.084 Uiso 0.648(3) 1 calc PR A 1
H24B H 0.7165 0.4240 0.1184 0.084 Uiso 0.648(3) 1 calc PR A 1
C23B C 0.7084(11) 0.4768(9) 0.0904(8) 0.0703(11) Uani 0.352(3) 1 d P A 2
H23C H 0.6854 0.4448 0.1458 0.084 Uiso 0.352(3) 1 calc PR A 2
H23D H 0.7213 0.4326 0.0659 0.084 Uiso 0.352(3) 1 calc PR A 2
C24B C 0.8378(11) 0.5031(9) 0.0913(8) 0.0703(11) Uani 0.352(3) 1 d P A 2
H24C H 0.8388 0.5330 0.1276 0.084 Uiso 0.352(3) 1 calc PR A 2
H24D H 0.8576 0.5440 0.0375 0.084 Uiso 0.352(3) 1 calc PR A 2
C25 C 0.9383(4) 0.4025(3) 0.1242(3) 0.125(2) Uani 1 1 d . . .
H25A H 0.9607 0.3364 0.1354 0.188 Uiso 1 1 calc R A 1
H25B H 0.9452 0.4085 0.1741 0.188 Uiso 1 1 calc R A 1
H25C H 1.0027 0.4322 0.0884 0.188 Uiso 1 1 calc R A 1
C26A C 0.6479(4) 0.6468(3) -0.1229(3) 0.0776(14) Uani 0.648(3) 1 d PR A 1
H26A H 0.7481 0.6311 -0.1105 0.093 Uiso 0.648(3) 1 calc PR A 1
H26B H 0.6205 0.7092 -0.1682 0.093 Uiso 0.648(3) 1 calc PR A 1
C26B C 0.6058(13) 0.5757(10) -0.1013(9) 0.0776(14) Uani 0.352(3) 1 d P A 2
H26C H 0.6687 0.5124 -0.0772 0.093 Uiso 0.352(3) 1 calc PR A 2
H26D H 0.5291 0.5738 -0.1319 0.093 Uiso 0.352(3) 1 calc PR A 2
C27A C 0.6138(7) 0.5744(5) -0.1470(5) 0.0776(14) Uani 0.648(3) 1 d P A 1
H27A H 0.6456 0.5113 -0.1032 0.093 Uiso 0.648(3) 1 calc PR A 1
H27B H 0.5134 0.5882 -0.1576 0.093 Uiso 0.648(3) 1 calc PR A 1
C27B C 0.6794(4) 0.6402(2) -0.15542(19) 0.0776(14) Uani 0.352(3) 1 d P A 2
H27C H 0.7706 0.6342 -0.1328 0.093 Uiso 0.352(3) 1 calc PR A 2
H27D H 0.6249 0.7060 -0.1796 0.093 Uiso 0.352(3) 1 calc PR A 2
C28 C 0.6853(4) 0.5784(2) -0.22174(19) 0.156(3) Uani 1 1 d R . .
H28A H 0.6198 0.6160 -0.2686 0.234 Uiso 1 1 calc R A 1
H28B H 0.7198 0.5152 -0.2178 0.234 Uiso 1 1 calc R A 1
H28C H 0.7620 0.6065 -0.2266 0.234 Uiso 1 1 calc R A 1
C29 C 0.2183(4) 0.8600(2) -0.28574(19) 0.0678(11) Uani 1 1 d R . .
H29A H 0.3167 0.8590 -0.2861 0.081 Uiso 1 1 calc R . .
H29B H 0.1683 0.9178 -0.3310 0.081 Uiso 1 1 calc R . .
C30 C 0.2007(4) 0.7759(3) -0.2972(2) 0.0706(11) Uani 1 1 d . A .
H30A H 0.2460 0.7178 -0.2507 0.085 Uiso 1 1 calc R . .
H30B H 0.1020 0.7788 -0.3010 0.085 Uiso 1 1 calc R . .
C31 C 0.2635(5) 0.7746(3) -0.3728(3) 0.0937(15) Uani 1 1 d . . .
H31A H 0.2211 0.8331 -0.4186 0.141 Uiso 1 1 calc R A .
H31B H 0.2472 0.7223 -0.3806 0.141 Uiso 1 1 calc R . .
H31C H 0.3625 0.7675 -0.3676 0.141 Uiso 1 1 calc R . .
C32 C -0.0692(4) 0.9814(3) -0.2544(2) 0.0591(9) Uani 1 1 d . A .
H32A H -0.0463 0.9898 -0.3088 0.071 Uiso 1 1 calc R . .
H32B H -0.0831 1.0423 -0.2525 0.071 Uiso 1 1 calc R . .
C33 C -0.2033(4) 0.9513(3) -0.2378(2) 0.0650(10) Uani 1 1 d . . .
H33A H -0.2391 0.9595 -0.1905 0.078 Uiso 1 1 calc R A .
H33B H -0.2715 0.9930 -0.2836 0.078 Uiso 1 1 calc R . .
C34 C -0.1898(4) 0.8523(3) -0.2239(2) 0.0696(11) Uani 1 1 d . A .
H34A H -0.1417 0.8407 -0.2666 0.104 Uiso 1 1 calc R . .
H34B H -0.2812 0.8417 -0.2232 0.104 Uiso 1 1 calc R . .
H34C H -0.1375 0.8100 -0.1727 0.104 Uiso 1 1 calc R . .
C35 C -0.1573(3) 0.8930(2) 0.2451(2) 0.0505(8) Uani 1 1 d . . .
H35 H -0.0730 0.8473 0.2673 0.061 Uiso 1 1 calc R . .
C36 C -0.2464(3) 0.9188(3) 0.2976(2) 0.0535(9) Uani 1 1 d . . .
C37 C -0.3771(3) 0.9851(3) 0.2719(2) 0.0555(9) Uani 1 1 d . . .
C38 C -0.4503(4) 1.0024(3) 0.3320(2) 0.0686(11) Uani 1 1 d . . .
H38 H -0.5392 1.0441 0.3183 0.082 Uiso 1 1 calc R . .
C39 C -0.3976(4) 0.9613(3) 0.4087(3) 0.0772(12) Uani 1 1 d . . .
H39 H -0.4511 0.9764 0.4464 0.093 Uiso 1 1 calc R . .
C40 C -0.2692(4) 0.8980(3) 0.4355(2) 0.0706(11) Uani 1 1 d . . .
C41 C -0.1976(4) 0.8777(3) 0.3783(2) 0.0643(10) Uani 1 1 d . . .
H41 H -0.1106 0.8337 0.3941 0.077 Uiso 1 1 calc R . .
C42 C -0.2132(5) 0.8594(4) 0.5226(3) 0.0856(14) Uani 1 1 d . . .
C43 C -0.3177(6) 0.8186(4) 0.5776(3) 0.1117(19) Uani 1 1 d . . .
H43A H -0.2824 0.7950 0.6330 0.168 Uiso 1 1 calc R . .
H43B H -0.3345 0.7674 0.5682 0.168 Uiso 1 1 calc R . .
H43C H -0.4038 0.8669 0.5670 0.168 Uiso 1 1 calc R . .
C44 C -0.1912(6) 0.9393(4) 0.5386(3) 0.122(2) Uani 1 1 d . . .
H44A H -0.2769 0.9887 0.5243 0.183 Uiso 1 1 calc R . .
H44B H -0.1194 0.9641 0.5066 0.183 Uiso 1 1 calc R . .
H44C H -0.1634 0.9164 0.5951 0.183 Uiso 1 1 calc R . .
C45 C -0.0790(6) 0.7855(5) 0.5407(3) 0.127(2) Uani 1 1 d . . .
H45A H -0.0485 0.7603 0.5971 0.191 Uiso 1 1 calc R . .
H45B H -0.0096 0.8130 0.5081 0.191 Uiso 1 1 calc R . .
H45C H -0.0921 0.7353 0.5286 0.191 Uiso 1 1 calc R . .
C46 C -0.3462(3) 1.0630(2) -0.0565(2) 0.0453(8) Uani 1 1 d . . .
C47 C -0.4819(3) 1.1192(2) -0.0458(2) 0.0491(8) Uani 1 1 d . . .
C48 C -0.5758(4) 1.1768(3) -0.1091(2) 0.0620(10) Uani 1 1 d . . .
H48 H -0.5570 1.1823 -0.1611 0.074 Uiso 1 1 calc R . .
C49 C -0.6997(4) 1.2272(3) -0.0960(3) 0.0698(11) Uani 1 1 d . . .
H49 H -0.7665 1.2682 -0.1389 0.084 Uiso 1 1 calc R . .
C50 C -0.7229(4) 1.2164(3) -0.0204(3) 0.0727(12) Uani 1 1 d . . .
H50 H -0.8069 1.2499 -0.0104 0.087 Uiso 1 1 calc R . .
C51 C -0.6251(3) 1.1568(3) 0.0420(3) 0.0647(10) Uani 1 1 d . . .
H51 H -0.6427 1.1497 0.0945 0.078 Uiso 1 1 calc R . .

loop_
_atom_site_aniso_label
_atom_site_aniso_U_11
_atom_site_aniso_U_22
_atom_site_aniso_U_33
_atom_site_aniso_U_23
_atom_site_aniso_U_13
_atom_site_aniso_U_12
Cu1 0.0377(2) 0.0530(3) 0.0515(3) -0.0280(2) 0.00220(17) -0.00903(17)
Mn1 0.0378(3) 0.0458(3) 0.0553(3) -0.0294(3) 0.0032(2) -0.0090(2)
Cl1 0.0425(4) 0.0491(5) 0.0899(7) -0.0338(5) 0.0006(4) -0.0130(4)
O1 0.0373(12) 0.0776(17) 0.0577(15) -0.0360(14) 0.0062(11) -0.0077(11)
O2 0.0730(17) 0.0614(16) 0.0501(15) -0.0246(13) -0.0074(13) -0.0004(13)
N1 0.0450(14) 0.0411(15) 0.0475(16) -0.0231(13) 0.0010(12) -0.0070(12)
N2 0.0396(14) 0.0482(16) 0.0628(18) -0.0294(15) -0.0001(13) -0.0086(12)
N3 0.0412(15) 0.0615(18) 0.070(2) -0.0417(16) 0.0036(14) -0.0113(13)
N4 0.0464(15) 0.0514(17) 0.0604(18) -0.0356(15) 0.0068(13) -0.0135(13)
N5 0.0451(15) 0.0520(17) 0.0444(16) -0.0226(14) -0.0003(12) -0.0054(13)
N6 0.0486(17) 0.081(2) 0.082(2) -0.049(2) -0.0093(16) 0.0027(16)
N7 0.0512(17) 0.082(2) 0.070(2) -0.0496(19) 0.0129(16) -0.0163(16)
N8 0.0514(16) 0.0434(15) 0.0453(16) -0.0250(13) 0.0044(12) -0.0120(12)
N9 0.0369(14) 0.0467(16) 0.0636(19) -0.0221(15) 0.0004(13) -0.0096(12)
N10 0.0397(14) 0.0500(16) 0.0538(17) -0.0306(14) 0.0042(12) -0.0099(12)
N11 0.0407(14) 0.0445(15) 0.0479(16) -0.0246(13) -0.0019(12) -0.0061(12)
C1 0.0483(18) 0.0418(18) 0.050(2) -0.0247(16) 0.0026(15) -0.0144(15)
C2 0.0436(17) 0.0414(17) 0.0471(19) -0.0244(15) 0.0019(14) -0.0101(14)
C3 0.0439(17) 0.0488(19) 0.0436(18) -0.0274(16) 0.0037(14) -0.0102(14)
C4 0.0446(17) 0.0461(19) 0.049(2) -0.0258(16) 0.0026(15) -0.0090(14)
C5 0.0507(19) 0.0469(19) 0.048(2) -0.0204(17) -0.0020(16) -0.0062(15)
C6 0.058(2) 0.055(2) 0.059(2) -0.0262(19) -0.0041(18) -0.0053(17)
C7 0.055(2) 0.062(2) 0.072(3) -0.029(2) -0.0134(19) 0.0001(18)
C8 0.0427(18) 0.057(2) 0.074(3) -0.037(2) 0.0003(17) -0.0077(16)
C9 0.0373(19) 0.087(3) 0.089(3) -0.055(3) -0.0022(19) 0.0012(19)
C10A 0.0405(19) 0.060(3) 0.093(3) -0.050(3) 0.0062(19) -0.0158(18)
C11A 0.0405(19) 0.060(3) 0.093(3) -0.050(3) 0.0062(19) -0.0158(18)
C10B 0.0405(19) 0.060(3) 0.093(3) -0.050(3) 0.0062(19) -0.0158(18)
C11B 0.0405(19) 0.060(3) 0.093(3) -0.050(3) 0.0062(19) -0.0158(18)
C12 0.0420(19) 0.092(3) 0.079(3) -0.056(3) 0.0078(19) -0.0097(19)
C13 0.052(2) 0.061(2) 0.059(2) -0.0373(19) 0.0089(17) -0.0188(17)
C14 0.069(2) 0.058(2) 0.053(2) -0.0341(19) 0.0144(18) -0.0249(19)
C15 0.068(2) 0.047(2) 0.045(2) -0.0224(17) 0.0057(17) -0.0190(17)
C16 0.056(2) 0.0435(19) 0.048(2) -0.0250(16) 0.0050(16) -0.0162(16)
C17 0.070(3) 0.077(3) 0.054(2) -0.028(2) -0.0116(19) 0.003(2)
C18 0.138(4) 0.064(3) 0.058(3) -0.030(2) -0.011(3) -0.004(3)
C19 0.169(6) 0.098(4) 0.079(3) -0.046(3) -0.005(4) -0.013(4)
C20 0.075(3) 0.085(3) 0.089(3) -0.041(3) -0.030(2) 0.019(2)
C21 0.164(7) 0.086(5) 0.130(6) -0.037(4) -0.048(5) 0.023(4)
C22 0.306(14) 0.091(5) 0.151(8) -0.022(5) -0.072(8) -0.009(7)
C23A 0.048(3) 0.071(3) 0.100(3) -0.047(3) 0.001(2) -0.008(2)
C24A 0.048(3) 0.071(3) 0.100(3) -0.047(3) 0.001(2) -0.008(2)
C23B 0.048(3) 0.071(3) 0.100(3) -0.047(3) 0.001(2) -0.008(2)
C24B 0.048(3) 0.071(3) 0.100(3) -0.047(3) 0.001(2) -0.008(2)
C25 0.072(3) 0.089(4) 0.152(5) -0.017(4) 0.017(3) 0.020(3)
C26A 0.064(2) 0.078(3) 0.108(4) -0.064(3) 0.013(3) -0.002(2)
C26B 0.064(2) 0.078(3) 0.108(4) -0.064(3) 0.013(3) -0.002(2)
C27A 0.064(2) 0.078(3) 0.108(4) -0.064(3) 0.013(3) -0.002(2)
C27B 0.064(2) 0.078(3) 0.108(4) -0.064(3) 0.013(3) -0.002(2)
C28 0.174(7) 0.165(6) 0.094(4) -0.067(4) 0.029(4) 0.035(5)
C29 0.086(3) 0.074(3) 0.057(2) -0.038(2) 0.020(2) -0.025(2)
C30 0.076(3) 0.086(3) 0.066(3) -0.052(2) 0.015(2) -0.014(2)
C31 0.110(4) 0.104(4) 0.081(3) -0.061(3) 0.021(3) -0.014(3)
C32 0.076(3) 0.061(2) 0.048(2) -0.0277(19) 0.0074(18) -0.023(2)
C33 0.077(3) 0.062(2) 0.057(2) -0.030(2) -0.001(2) -0.012(2)
C34 0.068(2) 0.073(3) 0.071(3) -0.035(2) 0.005(2) -0.016(2)
C35 0.0438(18) 0.063(2) 0.050(2) -0.0308(18) 0.0002(15) -0.0103(16)
C36 0.0454(18) 0.072(2) 0.051(2) -0.0327(19) 0.0083(16) -0.0173(17)
C37 0.0422(18) 0.076(3) 0.059(2) -0.038(2) 0.0067(17) -0.0189(17)
C38 0.044(2) 0.106(3) 0.071(3) -0.052(3) 0.0122(19) -0.018(2)
C39 0.060(2) 0.118(4) 0.069(3) -0.055(3) 0.023(2) -0.025(2)
C40 0.063(2) 0.102(3) 0.053(2) -0.036(2) 0.017(2) -0.028(2)
C41 0.057(2) 0.082(3) 0.055(2) -0.031(2) 0.0096(18) -0.016(2)
C42 0.082(3) 0.124(4) 0.054(3) -0.040(3) 0.011(2) -0.031(3)
C43 0.139(5) 0.136(5) 0.069(3) -0.041(3) 0.028(3) -0.058(4)
C44 0.159(6) 0.171(6) 0.068(3) -0.059(4) 0.011(3) -0.081(5)
C45 0.115(4) 0.186(6) 0.049(3) -0.038(4) -0.005(3) -0.006(4)
C46 0.0513(19) 0.0400(18) 0.050(2) -0.0237(16) 0.0024(16) -0.0124(15)
C47 0.0449(18) 0.047(2) 0.054(2) -0.0150(17) -0.0067(16) -0.0187(15)
C48 0.052(2) 0.060(2) 0.066(2) -0.019(2) -0.0066(18) -0.0151(18)
C49 0.044(2) 0.064(3) 0.078(3) -0.011(2) -0.007(2) -0.0080(18)
C50 0.041(2) 0.063(3) 0.093(3) -0.018(2) 0.007(2) -0.0060(18)
C51 0.0411(19) 0.062(2) 0.080(3) -0.024(2) 0.0104(19) -0.0067(17)

loop_
_atom_type_symbol
_atom_type_description
_atom_type_scat_dispersion_real
_atom_type_scat_dispersion_imag
_atom_type_scat_source
C C 0.0033 0.0016 'International Tables Vol C Tables 4.2.6.8 and 6.1.1.4'
H H 0.0000 0.0000 'International Tables Vol C Tables 4.2.6.8 and 6.1.1.4'
N N 0.0061 0.0033 'International Tables Vol C Tables 4.2.6.8 and 6.1.1.4'
O O 0.0106 0.0060 'International Tables Vol C Tables 4.2.6.8 and 6.1.1.4'
Cl Cl 0.1484 0.1585 'International Tables Vol C Tables 4.2.6.8 and 6.1.1.4'
Mn Mn 0.3368 0.7283 'International Tables Vol C Tables 4.2.6.8 and 6.1.1.4'
Cu Cu 0.3201 1.2651 'International Tables Vol C Tables 4.2.6.8 and 6.1.1.4'

loop_
_geom_angle_atom_site_label_1
_geom_angle_atom_site_label_2
_geom_angle_atom_site_label_3
_geom_angle
O1 Cu1 N11 179.61(11)
O1 Cu1 N10 94.59(11)
N11 Cu1 N10 85.79(11)
O1 Cu1 N9 97.36(11)
N11 Cu1 N9 82.26(11)
N10 Cu1 N9 168.05(12)
N4 Mn1 N2 160.51(11)
N4 Mn1 N1 88.71(11)
N2 Mn1 N1 89.23(11)
N4 Mn1 N3 88.20(12)
N2 Mn1 N3 87.62(12)
N1 Mn1 N3 161.44(11)
N4 Mn1 Cl1 99.22(8)
N2 Mn1 Cl1 100.27(8)
N1 Mn1 Cl1 95.42(8)
N3 Mn1 Cl1 103.14(9)
C37 O1 Cu1 126.3(2)
C4 N1 C1 108.6(3)
C4 N1 Mn1 124.2(2)
C1 N1 Mn1 125.5(2)
C5 N2 C8 105.7(3)
C5 N2 Mn1 126.8(2)
C8 N2 Mn1 127.4(2)
C9 N3 C12 107.2(3)
C9 N3 Mn1 126.6(3)
C12 N3 Mn1 126.0(2)
C16 N4 C13 105.6(3)
C16 N4 Mn1 126.0(2)
C13 N4 Mn1 127.5(2)
C5 N5 C4 122.4(3)
C9 N6 C8 121.2(3)
C12 N7 C13 121.7(3)
C1 N8 C16 122.0(3)
C51 N9 C47 119.3(3)
C51 N9 Cu1 127.4(3)
C47 N9 Cu1 113.4(2)
C35 N10 C3 124.5(3)
C35 N10 Cu1 126.4(2)
C3 N10 Cu1 109.1(2)
C46 N11 C2 131.2(3)
C46 N11 Cu1 118.0(2)
C2 N11 Cu1 110.8(2)
N8 C1 N1 127.1(3)
N8 C1 C2 124.5(3)
N1 C1 C2 108.4(3)
N11 C2 C3 116.3(3)
N11 C2 C1 137.5(3)
C3 C2 C1 106.1(3)
C2 C3 N10 118.0(3)
C2 C3 C4 108.5(3)
N10 C3 C4 133.6(3)
N5 C4 N1 127.9(3)
N5 C4 C3 123.8(3)
N1 C4 C3 108.3(3)
N5 C5 N2 126.8(3)
N5 C5 C6 122.8(3)
N2 C5 C6 110.4(3)
C7 C6 C5 106.2(3)
C7 C6 C17 129.7(3)
C5 C6 C17 123.9(3)
C6 C7 C8 106.8(3)
C6 C7 C20 128.9(4)
C8 C7 C20 124.3(4)
N6 C8 N2 127.1(4)
N6 C8 C7 122.0(3)
N2 C8 C7 110.8(3)
N6 C9 N3 128.4(3)
N6 C9 C10A 124.4(4)
N3 C9 C10A 106.0(4)
N6 C9 C10B 117.5(6)
N3 C9 C10B 110.5(5)
C10A C9 C10B 33.0(4)
C11A C10A C9 109.0(5)
C11A C10A C23A 129.3(6)
C9 C10A C23A 121.6(6)
C10A C11A C12 105.9(5)
C10A C11A C26A 131.1(5)
C12 C11A C26A 123.0(5)
C11B C10B C23B 128.7(10)
C11B C10B C9 102.4(8)
C23B C10B C9 127.9(10)
C10B C11B C26B 130.2(10)
C10B C11B C12 109.0(8)
C26B C11B C12 120.7(10)
N7 C12 N3 128.2(3)
N7 C12 C11A 119.7(4)
N3 C12 C11A 111.0(4)
N7 C12 C11B 123.6(6)
N3 C12 C11B 105.1(6)
C11A C12 C11B 30.2(4)
N7 C13 N4 126.5(3)
N7 C13 C14 122.8(3)
N4 C13 C14 110.6(3)
C15 C14 C13 107.4(3)
C15 C14 C29 129.8(3)
C13 C14 C29 122.7(3)
C14 C15 C16 106.3(3)
C14 C15 C32 129.8(3)
C16 C15 C32 123.8(3)
N8 C16 N4 127.5(3)
N8 C16 C15 122.4(3)
N4 C16 C15 110.0(3)
C6 C17 C18 111.9(3)
C6 C17 H17A 109.2
C18 C17 H17A 109.2
C6 C17 H17B 109.2
C18 C17 H17B 109.2
H17A C17 H17B 107.9
C19 C18 C17 112.5(4)
C19 C18 H18A 109.1
C17 C18 H18A 109.1
C19 C18 H18B 109.1
C17 C18 H18B 109.1
H18A C18 H18B 107.8
C18 C19 H19A 109.5
C18 C19 H19B 109.5
H19A C19 H19B 109.5
C18 C19 H19C 109.5
H19A C19 H19C 109.5
H19B C19 H19C 109.5
C21 C20 C7 113.1(4)
C21 C20 H20A 109.0
C7 C20 H20A 109.0
C21 C20 H20B 109.0
C7 C20 H20B 109.0
H20A C20 H20B 107.8
C20 C21 C22 114.2(6)
C20 C21 H21A 108.7
C22 C21 H21A 108.7
C20 C21 H21B 108.7
C22 C21 H21B 108.7
H21A C21 H21B 107.6
C21 C22 H22A 109.5
C21 C22 H22B 109.5
H22A C22 H22B 109.5
C21 C22 H22C 109.5
H22A C22 H22C 109.5
H22B C22 H22C 109.5
C24A C23A C10A 114.3(5)
C24A C23A H23A 108.7
C10A C23A H23A 108.7
C24A C23A H23B 108.7
C10A C23A H23B 108.7
H23A C23A H23B 107.6
C23A C24A C25 106.3(5)
C23A C24A H24A 110.5
C25 C24A H24A 110.5
C23A C24A H24B 110.5
C25 C24A H24B 110.5
H24A C24A H24B 108.7
C24B C23B C10B 112.3(10)
C24B C23B H23C 109.1
C10B C23B H23C 109.1
C24B C23B H23D 109.1
C10B C23B H23D 109.1
H23C C23B H23D 107.9
C23B C24B C25 98.0(9)
C23B C24B H24C 112.2
C25 C24B H24C 112.2
C23B C24B H24D 112.2
C25 C24B H24D 112.2
H24C C24B H24D 109.8
C24B C25 C24A 42.7(4)
C24B C25 H25A 152.2
C24A C25 H25A 109.5
C24B C25 H25B 85.7
C24A C25 H25B 109.5
H25A C25 H25B 109.5
C24B C25 H25C 85.7
C24A C25 H25C 109.5
H25A C25 H25C 109.5
H25B C25 H25C 109.5
C11A C26A C27A 111.5(5)
C11A C26A H26A 109.3
C27A C26A H26A 109.3
C11A C26A H26B 109.3
C27A C26A H26B 109.3
H26A C26A H26B 108.0
C27B C26B C11B 112.4(10)
C27B C26B H26C 109.1
C11B C26B H26C 109.1
C27B C26B H26D 109.1
C11B C26B H26D 109.1
H26C C26B H26D 107.9
C28 C27A C26A 109.0(5)
C28 C27A H27A 109.9
C26A C27A H27A 109.9
C28 C27A H27B 109.9
C26A C27A H27B 109.9
H27A C27A H27B 108.3
C26B C27B C28 87.7(5)
C26B C27B H27C 114.0
C28 C27B H27C 114.0
C26B C27B H27D 114.0
C28 C27B H27D 114.0
H27C C27B H27D 111.2
C27A C28 C27B 45.1(3)
C27A C28 H28A 109.5
C27B C28 H28A 111.0
C27A C28 H28B 109.5
C27B C28 H28B 137.9
H28A C28 H28B 109.5
C27A C28 H28C 109.5
C27B C28 H28C 66.7
H28A C28 H28C 109.5
H28B C28 H28C 109.5
C14 C29 C30 113.1(3)
C14 C29 H29A 109.0
C30 C29 H29A 109.0
C14 C29 H29B 109.0
C30 C29 H29B 109.0
H29A C29 H29B 107.8
C31 C30 C29 110.7(3)
C31 C30 H30A 109.5
C29 C30 H30A 109.5
C31 C30 H30B 109.5
C29 C30 H30B 109.5
H30A C30 H30B 108.1
C30 C31 H31A 109.5
C30 C31 H31B 109.5
H31A C31 H31B 109.5
C30 C31 H31C 109.5
H31A C31 H31C 109.5
H31B C31 H31C 109.5
C15 C32 C33 113.3(3)
C15 C32 H32A 108.9
C33 C32 H32A 108.9
C15 C32 H32B 108.9
C33 C32 H32B 108.9
H32A C32 H32B 107.7
C34 C33 C32 114.4(3)
C34 C33 H33A 108.7
C32 C33 H33A 108.7
C34 C33 H33B 108.7
C32 C33 H33B 108.7
H33A C33 H33B 107.6
C33 C34 H34A 109.5
C33 C34 H34B 109.5
H34A C34 H34B 109.5
C33 C34 H34C 109.5
H34A C34 H34C 109.5
H34B C34 H34C 109.5
N10 C35 C36 123.6(3)
N10 C35 H35 118.2
C36 C35 H35 118.2
C41 C36 C37 119.7(3)
C41 C36 C35 116.6(3)
C37 C36 C35 123.6(3)
O1 C37 C38 118.8(3)
O1 C37 C36 125.5(3)
C38 C37 C36 115.7(3)
C39 C38 C37 122.0(4)
C39 C38 H38 119.0
C37 C38 H38 119.0
C38 C39 C40 123.7(4)
C38 C39 H39 118.1
C40 C39 H39 118.1
C41 C40 C39 115.3(4)
C41 C40 C42 124.3(4)
C39 C40 C42 120.3(4)
C40 C41 C36 123.5(4)
C40 C41 H41 118.3
C36 C41 H41 118.3
C45 C42 C43 109.4(5)
C45 C42 C44 109.3(5)
C43 C42 C44 107.8(4)
C45 C42 C40 111.6(4)
C43 C42 C40 109.7(4)
C44 C42 C40 109.0(4)
C42 C43 H43A 109.5
C42 C43 H43B 109.5
H43A C43 H43B 109.5
C42 C43 H43C 109.5
H43A C43 H43C 109.5
H43B C43 H43C 109.5
C42 C44 H44A 109.5
C42 C44 H44B 109.5
H44A C44 H44B 109.5
C42 C44 H44C 109.5
H44A C44 H44C 109.5
H44B C44 H44C 109.5
C42 C45 H45A 109.5
C42 C45 H45B 109.5
H45A C45 H45B 109.5
C42 C45 H45C 109.5
H45A C45 H45C 109.5
H45B C45 H45C 109.5
O2 C46 N11 129.3(3)
O2 C46 C47 121.2(3)
N11 C46 C47 109.6(3)
N9 C47 C48 122.2(3)
N9 C47 C46 116.7(3)
C48 C47 C46 121.1(3)
C47 C48 C49 118.8(4)
C47 C48 H48 120.6
C49 C48 H48 120.6
C50 C49 C48 118.6(4)
C50 C49 H49 120.7
C48 C49 H49 120.7
C49 C50 C51 120.6(4)
C49 C50 H50 119.7
C51 C50 H50 119.7
N9 C51 C50 120.5(4)
N9 C51 H51 119.7
C50 C51 H51 119.7

loop_
_geom_bond_atom_site_label_1
_geom_bond_atom_site_label_2
_geom_bond_distance
Cu1 O1 1.877(2)
Cu1 N11 1.940(3)
Cu1 N10 1.946(3)
Cu1 N9 1.980(3)
Mn1 N4 1.927(3)
Mn1 N2 1.945(3)
Mn1 N1 1.955(2)
Mn1 N3 1.958(3)
Mn1 Cl1 2.3794(10)
O1 C37 1.312(4)
O2 C46 1.203(4)
N1 C4 1.376(4)
N1 C1 1.383(4)
N2 C5 1.372(4)
N2 C8 1.373(4)
N3 C9 1.370(5)
N3 C12 1.380(5)
N4 C16 1.386(4)
N4 C13 1.387(4)
N5 C5 1.318(4)
N5 C4 1.334(4)
N6 C9 1.304(5)
N6 C8 1.335(4)
N7 C12 1.313(5)
N7 C13 1.329(4)
N8 C1 1.318(4)
N8 C16 1.323(4)
N9 C51 1.342(4)
N9 C47 1.350(4)
N10 C35 1.305(4)
N10 C3 1.393(4)
N11 C46 1.371(4)
N11 C2 1.377(4)
C1 C2 1.458(4)
C2 C3 1.380(4)
C3 C4 1.434(4)
C5 C6 1.458(5)
C6 C7 1.363(5)
C6 C17 1.491(5)
C7 C8 1.443(5)
C7 C20 1.509(5)
C9 C10A 1.485(7)
C9 C10B 1.539(11)
C10A C11A 1.341(8)
C10A C23A 1.504(8)
C11A C12 1.417(6)
C11A C26A 1.532(7)
C10B C11B 1.369(15)
C10B C23B 1.536(16)
C11B C26B 1.521(16)
C11B C12 1.572(12)
C13 C14 1.433(5)
C14 C15 1.369(5)
C14 C29 1.499(4)
C15 C16 1.459(5)
C15 C32 1.479(5)
C17 C18 1.551(6)
C17 H17A 0.9900
C17 H17B 0.9900
C18 C19 1.503(6)
C18 H18A 0.9900
C18 H18B 0.9900
C19 H19A 0.9800
C19 H19B 0.9800
C19 H19C 0.9800
C20 C21 1.449(8)
C20 H20A 0.9900
C20 H20B 0.9900
C21 C22 1.523(10)
C21 H21A 0.9900
C21 H21B 0.9900
C22 H22A 0.9800
C22 H22B 0.9800
C22 H22C 0.9800
C23A C24A 1.479(9)
C23A H23A 0.9900
C23A H23B 0.9900
C24A C25 1.625(7)
C24A H24A 0.9900
C24A H24B 0.9900
C23B C24B 1.477(16)
C23B H23C 0.9900
C23B H23D 0.9900
C24B C25 1.577(12)
C24B H24C 0.9900
C24B H24D 0.9900
C25 H25A 0.9800
C25 H25B 0.9800
C25 H25C 0.9800
C26A C27A 1.547(8)
C26A H26A 0.9900
C26A H26B 0.9900
C26B C27B 1.459(15)
C26B H26C 0.9900
C26B H26D 0.9900
C27A C28 1.530(7)
C27A H27A 0.9900
C27A H27B 0.9900
C27B C28 1.8924
C27B H27C 0.9900
C27B H27D 0.9900
C28 H28A 0.9800
C28 H28B 0.9800
C28 H28C 0.9800
C29 C30 1.535(5)
C29 H29A 0.9900
C29 H29B 0.9900
C30 C31 1.531(5)
C30 H30A 0.9900
C30 H30B 0.9900
C31 H31A 0.9800
C31 H31B 0.9800
C31 H31C 0.9800
C32 C33 1.532(5)
C32 H32A 0.9900
C32 H32B 0.9900
C33 C34 1.503(5)
C33 H33A 0.9900
C33 H33B 0.9900
C34 H34A 0.9800
C34 H34B 0.9800
C34 H34C 0.9800
C35 C36 1.432(5)
C35 H35 0.9500
C36 C41 1.407(5)
C36 C37 1.429(5)
C37 C38 1.411(5)
C38 C39 1.355(5)
C38 H38 0.9500
C39 C40 1.395(6)
C39 H39 0.9500
C40 C41 1.378(5)
C40 C42 1.538(6)
C41 H41 0.9500
C42 C45 1.513(7)
C42 C43 1.521(6)
C42 C44 1.528(7)
C43 H43A 0.9800
C43 H43B 0.9800
C43 H43C 0.9800
C44 H44A 0.9800
C44 H44B 0.9800
C44 H44C 0.9800
C45 H45A 0.9800
C45 H45B 0.9800
C45 H45C 0.9800
C46 C47 1.509(5)
C47 C48 1.368(5)
C48 C49 1.395(5)
C48 H48 0.9500
C49 C50 1.362(6)
C49 H49 0.9500
C50 C51 1.385(5)
C50 H50 0.9500
C51 H51 0.9500

loop_
_geom_torsion_atom_site_label_1
_geom_torsion_atom_site_label_2
_geom_torsion_atom_site_label_3
_geom_torsion_atom_site_label_4
_geom_torsion
N11 Cu1 O1 C37 173(100)
N10 Cu1 O1 C37 -0.4(3)
N9 Cu1 O1 C37 179.4(3)
N4 Mn1 N1 C4 -178.4(2)
N2 Mn1 N1 C4 -17.7(2)
N3 Mn1 N1 C4 -97.9(4)
Cl1 Mn1 N1 C4 82.5(2)
N4 Mn1 N1 C1 18.4(3)
N2 Mn1 N1 C1 179.0(2)
N3 Mn1 N1 C1 98.8(4)
Cl1 Mn1 N1 C1 -80.8(2)
N4 Mn1 N2 C5 95.9(4)
N1 Mn1 N2 C5 11.9(3)
N3 Mn1 N2 C5 173.6(3)
Cl1 Mn1 N2 C5 -83.4(3)
N4 Mn1 N2 C8 -89.5(4)
N1 Mn1 N2 C8 -173.5(3)
N3 Mn1 N2 C8 -11.8(3)
Cl1 Mn1 N2 C8 91.2(3)
N4 Mn1 N3 C9 173.3(3)
N2 Mn1 N3 C9 12.4(3)
N1 Mn1 N3 C9 92.8(5)
Cl1 Mn1 N3 C9 -87.6(3)
N4 Mn1 N3 C12 -12.0(3)
N2 Mn1 N3 C12 -172.9(3)
N1 Mn1 N3 C12 -92.5(4)
Cl1 Mn1 N3 C12 87.1(3)
N2 Mn1 N4 C16 -100.5(4)
N1 Mn1 N4 C16 -16.5(3)
N3 Mn1 N4 C16 -178.2(3)
Cl1 Mn1 N4 C16 78.8(2)
N2 Mn1 N4 C13 91.8(4)
N1 Mn1 N4 C13 175.8(3)
N3 Mn1 N4 C13 14.1(3)
Cl1 Mn1 N4 C13 -88.9(3)
O1 Cu1 N9 C51 -1.2(3)
N11 Cu1 N9 C51 178.7(3)
N10 Cu1 N9 C51 177.9(5)
O1 Cu1 N9 C47 179.8(2)
N11 Cu1 N9 C47 -0.3(2)
N10 Cu1 N9 C47 -1.1(6)
O1 Cu1 N10 C35 1.8(3)
N11 Cu1 N10 C35 -178.2(3)
N9 Cu1 N10 C35 -177.4(4)
O1 Cu1 N10 C3 179.9(2)
N11 Cu1 N10 C3 -0.1(2)
N9 Cu1 N10 C3 0.7(6)
O1 Cu1 N11 C46 8(16)
N10 Cu1 N11 C46 -179.1(2)
N9 Cu1 N11 C46 1.1(2)
O1 Cu1 N11 C2 -173(100)
N10 Cu1 N11 C2 0.1(2)
N9 Cu1 N11 C2 -179.8(2)
C16 N8 C1 N1 -0.3(5)
C16 N8 C1 C2 -179.6(3)
C4 N1 C1 N8 -179.3(3)
Mn1 N1 C1 N8 -13.9(4)
C4 N1 C1 C2 0.0(3)
Mn1 N1 C1 C2 165.5(2)
C46 N11 C2 C3 179.0(3)
Cu1 N11 C2 C3 0.0(3)
C46 N11 C2 C1 -3.4(6)
Cu1 N11 C2 C1 177.6(3)
N8 C1 C2 N11 0.2(6)
N1 C1 C2 N11 -179.1(3)
N8 C1 C2 C3 178.0(3)
N1 C1 C2 C3 -1.4(3)
N11 C2 C3 N10 -0.1(4)
C1 C2 C3 N10 -178.4(3)
N11 C2 C3 C4 -179.5(3)
C1 C2 C3 C4 2.2(3)
C35 N10 C3 C2 178.3(3)
Cu1 N10 C3 C2 0.1(3)
C35 N10 C3 C4 -2.5(6)
Cu1 N10 C3 C4 179.4(3)
C5 N5 C4 N1 -2.1(5)
C5 N5 C4 C3 179.2(3)
C1 N1 C4 N5 -177.6(3)
Mn1 N1 C4 N5 16.8(5)
C1 N1 C4 C3 1.3(3)
Mn1 N1 C4 C3 -164.4(2)
C2 C3 C4 N5 176.7(3)
N10 C3 C4 N5 -2.6(6)
C2 C3 C4 N1 -2.2(4)
N10 C3 C4 N1 178.4(3)
C4 N5 C5 N2 -5.4(5)
C4 N5 C5 C6 174.3(3)
C8 N2 C5 N5 -178.4(3)
Mn1 N2 C5 N5 -2.9(5)
C8 N2 C5 C6 1.8(4)
Mn1 N2 C5 C6 177.4(2)
N5 C5 C6 C7 178.2(3)
N2 C5 C6 C7 -2.0(4)
N5 C5 C6 C17 -5.8(6)
N2 C5 C6 C17 173.9(3)
C5 C6 C7 C8 1.3(4)
C17 C6 C7 C8 -174.3(4)
C5 C6 C7 C20 179.1(4)
C17 C6 C7 C20 3.5(7)
C9 N6 C8 N2 4.7(6)
C9 N6 C8 C7 -172.6(4)
C5 N2 C8 N6 -178.6(4)
Mn1 N2 C8 N6 5.9(5)
C5 N2 C8 C7 -1.0(4)
Mn1 N2 C8 C7 -176.5(2)
C6 C7 C8 N6 177.5(4)
C20 C7 C8 N6 -0.5(6)
C6 C7 C8 N2 -0.3(4)
C20 C7 C8 N2 -178.2(4)
C8 N6 C9 N3 -3.9(7)
C8 N6 C9 C10A 162.0(4)
C8 N6 C9 C10B -160.1(5)
C12 N3 C9 N6 177.1(4)
Mn1 N3 C9 N6 -7.4(6)
C12 N3 C9 C10A 9.2(4)
Mn1 N3 C9 C10A -175.3(3)
C12 N3 C9 C10B -25.3(6)
Mn1 N3 C9 C10B 150.2(5)
N6 C9 C10A C11A -174.6(5)
N3 C9 C10A C11A -6.1(6)
C10B C9 C10A C11A 97.0(10)
N6 C9 C10A C23A 7.7(8)
N3 C9 C10A C23A 176.2(5)
C10B C9 C10A C23A -80.7(11)
C9 C10A C11A C12 0.5(6)
C23A C10A C11A C12 177.9(5)
C9 C10A C11A C26A -177.6(5)
C23A C10A C11A C26A -0.2(11)
N6 C9 C10B C11B 177.8(6)
N3 C9 C10B C11B 17.5(9)
C10A C9 C10B C11B -70.6(11)
N6 C9 C10B C23B -13.0(13)
N3 C9 C10B C23B -173.3(9)
C10A C9 C10B C23B 98.7(13)
C23B C10B C11B C26B 4(2)
C9 C10B C11B C26B 172.8(11)
C23B C10B C11B C12 -172.5(9)
C9 C10B C11B C12 -3.4(9)
C13 N7 C12 N3 1.5(6)
C13 N7 C12 C11A -165.6(4)
C13 N7 C12 C11B 159.0(6)
C9 N3 C12 N7 -177.5(4)
Mn1 N3 C12 N7 6.9(6)
C9 N3 C12 C11A -9.5(5)
Mn1 N3 C12 C11A 175.0(3)
C9 N3 C12 C11B 21.8(5)
Mn1 N3 C12 C11B -153.8(4)
C10A C11A C12 N7 174.7(4)
C26A C11A C12 N7 -7.1(7)
C10A C11A C12 N3 5.5(6)
C26A C11A C12 N3 -176.2(4)
C10A C11A C12 C11B -78.6(12)
C26A C11A C12 C11B 99.6(12)
C10B C11B C12 N7 -172.8(6)
C26B C11B C12 N7 10.6(13)
C10B C11B C12 N3 -11.0(9)
C26B C11B C12 N3 172.4(9)
C10B C11B C12 C11A 94.8(13)
C26B C11B C12 C11A -81.8(14)
C12 N7 C13 N4 0.7(6)
C12 N7 C13 C14 178.8(3)
C16 N4 C13 N7 178.8(3)
Mn1 N4 C13 N7 -11.5(5)
C16 N4 C13 C14 0.5(4)
Mn1 N4 C13 C14 170.2(2)
N7 C13 C14 C15 -179.7(3)
N4 C13 C14 C15 -1.3(4)
N7 C13 C14 C29 -0.1(5)
N4 C13 C14 C29 178.2(3)
C13 C14 C15 C16 1.5(4)
C29 C14 C15 C16 -178.0(3)
C13 C14 C15 C32 -177.4(3)
C29 C14 C15 C32 3.1(6)
C1 N8 C16 N4 2.7(5)
C1 N8 C16 C15 -178.3(3)
C13 N4 C16 N8 179.5(3)
Mn1 N4 C16 N8 9.7(5)
C13 N4 C16 C15 0.4(3)
Mn1 N4 C16 C15 -169.5(2)
C14 C15 C16 N8 179.6(3)
C32 C15 C16 N8 -1.4(5)
C14 C15 C16 N4 -1.3(4)
C32 C15 C16 N4 177.7(3)
C7 C6 C17 C18 81.0(5)
C5 C6 C17 C18 -93.9(4)
C6 C17 C18 C19 176.0(4)
C6 C7 C20 C21 107.6(6)
C8 C7 C20 C21 -74.9(6)
C7 C20 C21 C22 -65.5(8)
C11A C10A C23A C24A -80.7(9)
C9 C10A C23A C24A 96.5(7)
C10A C23A C24A C25 179.0(5)
C11B C10B C23B C24B 87.0(15)
C9 C10B C23B C24B -79.6(15)
C10B C23B C24B C25 -167.7(9)
C23B C24B C25 C24A 18.2(8)
C23A C24A C25 C24B 0.5(8)
C10A C11A C26A C27A 99.9(7)
C12 C11A C26A C27A -77.9(6)
C10B C11B C26B C27B -109.6(14)
C12 C11B C26B C27B 66.1(13)
C11A C26A C27A C28 177.4(4)
C11B C26B C27B C28 -170.7(10)
C26A C27A C28 C27B 2.0(2)
C26B C27B C28 C27A 8.2(7)
C15 C14 C29 C30 -102.5(4)
C13 C14 C29 C30 78.0(4)
C14 C29 C30 C31 -176.3(3)
C14 C15 C32 C33 115.9(4)
C16 C15 C32 C33 -62.9(4)
C15 C32 C33 C34 -47.8(4)
C3 N10 C35 C36 179.8(3)
Cu1 N10 C35 C36 -2.4(5)
N10 C35 C36 C41 -176.4(3)
N10 C35 C36 C37 1.3(6)
Cu1 O1 C37 C38 179.2(3)
Cu1 O1 C37 C36 -0.4(5)
C41 C36 C37 O1 177.8(3)
C35 C36 C37 O1 0.1(6)
C41 C36 C37 C38 -1.8(5)
C35 C36 C37 C38 -179.5(3)
O1 C37 C38 C39 -177.2(4)
C36 C37 C38 C39 2.4(6)
C37 C38 C39 C40 -1.0(7)
C38 C39 C40 C41 -1.0(7)
C38 C39 C40 C42 176.0(4)
C39 C40 C41 C36 1.6(6)
C42 C40 C41 C36 -175.3(4)
C37 C36 C41 C40 -0.2(6)
C35 C36 C41 C40 177.7(4)
C41 C40 C42 C45 -8.6(7)
C39 C40 C42 C45 174.7(5)
C41 C40 C42 C43 -130.0(5)
C39 C40 C42 C43 53.3(6)
C41 C40 C42 C44 112.2(5)
C39 C40 C42 C44 -64.5(6)
C2 N11 C46 O2 -0.7(6)
Cu1 N11 C46 O2 178.3(3)
C2 N11 C46 C47 179.6(3)
Cu1 N11 C46 C47 -1.5(3)
C51 N9 C47 C48 -0.1(5)
Cu1 N9 C47 C48 179.0(3)
C51 N9 C47 C46 -179.5(3)
Cu1 N9 C47 C46 -0.4(3)
O2 C46 C47 N9 -178.5(3)
N11 C46 C47 N9 1.2(4)
O2 C46 C47 C48 2.0(5)
N11 C46 C47 C48 -178.3(3)
N9 C47 C48 C49 0.6(5)
C46 C47 C48 C49 -180.0(3)
C47 C48 C49 C50 -0.7(6)
C48 C49 C50 C51 0.3(6)
C47 N9 C51 C50 -0.3(5)
Cu1 N9 C51 C50 -179.3(3)
C49 C50 C51 N9 0.2(6)
